data_4313379
loop_
_publ_author_name
'Luis A. Ortiz-Frade'
'Lena Ruiz-Ram\'irez'
'Ignacio Gonz\'alez'
'Armando Mar\'in-Becerra'
'Manuel Alcarazo'
'Jos\'e G. Alvarado-Rodriguez'
'Rafael Moreno-Esparza'

_publ_contact_author 'Ruiz-Ram\'irez L.'
_publ_contact_author_email lena@servidor.unam.mx
_publ_section_title
;
 Synthesis and Spectroelectrochemical Studies of Mixed Heteroleptic
 Chelate Complexes of Ruthenium(II) with
 1,8-Bis(2-pyridyl)-3,6-dithiaoctane (pdto) and Substituted
 1,10-Phenanthrolines
;
_journal_name_full 'Inorganic Chemistry'
_journal_page_first 1825
_journal_page_last 1834
_journal_paper_doi 10.1021/ic025849q
_journal_volume 42
_journal_year 2003
_chemical_compound_source 'synthesis as described'
_chemical_formula_analytical 'C28 H38 Cl2 N4 O5 Ru1 S2'
_chemical_formula_moiety 'C28 H28 Cl2 N4 O3.5 Ru1 S2'
_chemical_formula_structural
;
Ru (C12 H8 N2) (C16 H20 N2 S2) (Cl)2 3 H2 O
;
_chemical_formula_sum 'C28 H28 Cl2 N4 O3.5 Ru S2'
_chemical_formula_weight 712.63
_chemical_name_systematic
;
1,10-phenanthroline, 1,8-bis(2-pyridyl)-3,6-dithioctane 
ruthenium (II) dichloride trihemihydrated
;
_space_group_IT_number 15
_symmetry_cell_setting monoclinic
_symmetry_Int_Tables_number 15
_symmetry_space_group_name_Hall '-I 2ya'
_symmetry_space_group_name_H-M 'I 1 2/a 1'
_atom_sites_solution_hydrogens geom
_atom_sites_solution_primary direct
_atom_sites_solution_secondary difmap
_audit_creation_date 2002-07-02T15:50:01-00:00
_audit_creation_method 'WinGX routine CIF_UPDATE'
_cell_angle_alpha 90
_cell_angle_beta 109.060(10)
_cell_angle_gamma 90
_cell_formula_units_Z 8
_cell_length_a 22.689(11)
_cell_length_b 11.9220(10)
_cell_length_c 25.835(2)
_cell_measurement_reflns_used 7563
_cell_measurement_temperature 293(2)
_cell_measurement_theta_max 25.03
_cell_measurement_theta_min 1.90
_cell_measurement_wavelength 0.71073
_cell_volume 6605(3)
_computing_cell_refinement 'SADABS (Siemens, 1996)'
_computing_data_collection 'SMART (Siemens, 1993)'
_computing_data_reduction 'SHELXTL (Siemens, 1996)'
_computing_molecular_graphics 'Ortep-3 for Windows (Farrugia, 1997)'
_computing_publication_material 'WinGX publication routines (Farrugia, 1999)'
_computing_structure_refinement 'SHELXL-97 (Sheldrick, 1997)'
_computing_structure_solution 'SHELXS-97 (Sheldrick, 1997)'
_diffrn_ambient_temperature 294(2)
_diffrn_detector 'CCD Area detector'
_diffrn_measured_fraction_theta_full 0.999
_diffrn_measured_fraction_theta_max 0.999
_diffrn_measurement_device 'Brucker 6000 CCD area detector'
_diffrn_measurement_device_type 'area detector'
_diffrn_measurement_method '\f and \w scans'
_diffrn_radiation_monochromator graphite
_diffrn_radiation_probe x-ray
_diffrn_radiation_type MoK\a
_diffrn_radiation_wavelength 0.71073
_diffrn_reflns_av_R_equivalents 0.0561
_diffrn_reflns_av_unetI/netI 0.061
_diffrn_reflns_limit_h_max 27
_diffrn_reflns_limit_h_min -26
_diffrn_reflns_limit_k_max 14
_diffrn_reflns_limit_k_min -14
_diffrn_reflns_limit_l_max 30
_diffrn_reflns_limit_l_min -30
_diffrn_reflns_number 19829
_diffrn_reflns_theta_full 25.03
_diffrn_reflns_theta_max 25.03
_diffrn_reflns_theta_min 1.67
_diffrn_source 'fine focus sealed tube'
_exptl_absorpt_coefficient_mu 0.798
_exptl_absorpt_correction_type none
_exptl_crystal_colour Orange
_exptl_crystal_density_diffrn 1.433
_exptl_crystal_density_method 'not measured'
_exptl_crystal_description prism
_exptl_crystal_F_000 2896
_exptl_crystal_size_max 0.3
_exptl_crystal_size_mid 0.2
_exptl_crystal_size_min 0.19
_refine_diff_density_max 0.967
_refine_diff_density_min -0.281
_refine_diff_density_rms 0.121
_refine_ls_extinction_coef 0.00019(6)
_refine_ls_extinction_expression Fc^*^=kFc[1+0.001xFc^2^\l^3^/sin(2\q)]^-1/4^
_refine_ls_extinction_method SHELXL
_refine_ls_goodness_of_fit_ref 1.015
_refine_ls_hydrogen_treatment mixed
_refine_ls_matrix_type full
_refine_ls_number_parameters 364
_refine_ls_number_reflns 5832
_refine_ls_number_restraints 0
_refine_ls_restrained_S_all 1.015
_refine_ls_R_factor_all 0.0792
_refine_ls_R_factor_gt 0.0448
_refine_ls_shift/su_max 0.001
_refine_ls_shift/su_mean 0.000
_refine_ls_structure_factor_coef Fsqd
_refine_ls_weighting_details 'calc w=1/[\s^2^(Fo^2^)+(0.0784P)^2^+0.0000P] where P=(Fo^2^+2Fc^2^)/3'
_refine_ls_weighting_scheme calc
_refine_ls_wR_factor_gt 0.1293
_refine_ls_wR_factor_ref 0.1418
_reflns_number_gt 3707
_reflns_number_total 5832
_reflns_threshold_expression >\2s(I)
_cod_data_source_file ic025849qsi20021022_074802_1.cif
_cod_data_source_block rme2
_cod_depositor_comments
;
The following automatic conversions were performed:

'_symmetry_cell_setting' value 'Monoclinic' changed to 'monoclinic'
according to the built-in table from CIF Core dictionary named
'cif_core.dic' version 2.4.1 from 2010-06-29.

Automatic conversion script
Id: cif_fix_values 1646 2011-03-28 12:23:43Z adriana 
;
_cod_original_formula_sum 'C28 H28 Cl2 N4 O3.5 Ru1 S2'
_cod_database_code 4313379
_exptl_absorpt_factor_mur 1

loop_
_symmetry_equiv_pos_as_xyz
'x, y, z'
'-x+1/2, y, -z'
'x+1/2, y+1/2, z+1/2'
'-x+1, y+1/2, -z+1/2'
'-x, -y, -z'
'x-1/2, -y, z'
'-x+1/2, -y+1/2, -z+1/2'
'x, -y+1/2, z+1/2'

loop_
_atom_site_label
_atom_site_type_symbol
_atom_site_fract_x
_atom_site_fract_y
_atom_site_fract_z
_atom_site_U_iso_or_equiv
_atom_site_adp_type
_atom_site_occupancy
_atom_site_symmetry_multiplicity
_atom_site_calc_flag
_atom_site_refinement_flags
_atom_site_disorder_assembly
_atom_site_disorder_group
Ru1 Ru 0.180512(19) 0.50333(3) 0.150527(16) 0.03065(15) Uani 1 1 d . . .
S1 S 0.25000(7) 0.38183(11) 0.20967(6) 0.0390(3) Uani 1 1 d . . .
S2 S 0.19882(7) 0.62581(11) 0.22381(6) 0.0384(3) Uani 1 1 d . . .
N1 N 0.2523(2) 0.5930(4) 0.13098(18) 0.0392(11) Uani 1 1 d . . .
N2 N 0.1101(2) 0.4145(3) 0.17250(17) 0.0360(10) Uani 1 1 d . . .
N3 N 0.1132(2) 0.5998(3) 0.09150(17) 0.0351(10) Uani 1 1 d . . .
N4 N 0.1636(2) 0.4046(3) 0.07964(17) 0.0375(10) Uani 1 1 d . . .
C1 C 0.2412(3) 0.7046(5) 0.1179(2) 0.0503(15) Uani 1 1 d . . .
H1 H 0.2031 0.7345 0.1172 0.06 Uiso 1 1 calc R . .
C2 C 0.2828(4) 0.7743(6) 0.1059(3) 0.067(2) Uani 1 1 d . . .
H2 H 0.2723 0.8485 0.096 0.081 Uiso 1 1 calc R . .
C3 C 0.3398(5) 0.7337(7) 0.1086(4) 0.093(3) Uani 1 1 d . . .
H3 H 0.3689 0.7789 0.1001 0.111 Uiso 1 1 calc R . .
C4 C 0.3537(4) 0.6203(7) 0.1247(3) 0.078(2) Uani 1 1 d . . .
H4 H 0.393 0.5915 0.1287 0.093 Uiso 1 1 calc R . .
C5 C 0.3090(3) 0.5520(5) 0.1345(2) 0.0484(15) Uiso 1 1 d . . .
C6 C 0.3255(3) 0.4343(5) 0.1475(3) 0.0547(16) Uani 1 1 d . . .
H6A H 0.3661 0.4206 0.1438 0.066 Uiso 1 1 calc R . .
H6B H 0.2955 0.3876 0.1209 0.066 Uiso 1 1 calc R . .
C7 C 0.3276(3) 0.3988(5) 0.2049(3) 0.0544(16) Uani 1 1 d . . .
H7A H 0.3501 0.4548 0.2311 0.065 Uiso 1 1 calc R . .
H7B H 0.3501 0.3284 0.2142 0.065 Uiso 1 1 calc R . .
C8 C 0.2619(3) 0.4392(5) 0.2778(2) 0.0469(15) Uani 1 1 d . . .
H8A H 0.2279 0.4163 0.2904 0.056 Uiso 1 1 calc R . .
H8B H 0.3004 0.4099 0.3032 0.056 Uiso 1 1 calc R . .
C9 C 0.2651(3) 0.5651(5) 0.2767(2) 0.0498(16) Uani 1 1 d . . .
H9A H 0.3033 0.5874 0.2703 0.06 Uiso 1 1 calc R . .
H9B H 0.2664 0.5943 0.3121 0.06 Uiso 1 1 calc R . .
C10 C 0.1383(3) 0.6126(5) 0.2553(2) 0.0494(15) Uani 1 1 d . . .
H10A H 0.151 0.5572 0.2844 0.059 Uiso 1 1 calc R . .
H10B H 0.1335 0.6838 0.2717 0.059 Uiso 1 1 calc R . .
C11 C 0.0762(3) 0.5782(5) 0.2144(3) 0.0500(15) Uani 1 1 d . . .
H11A H 0.0435 0.5945 0.23 0.06 Uiso 1 1 calc R . .
H11B H 0.0684 0.6235 0.1817 0.06 Uiso 1 1 calc R . .
C12 C 0.0721(3) 0.4573(5) 0.1985(2) 0.0437(14) Uiso 1 1 d . . .
C13 C 0.0284(3) 0.3941(6) 0.2109(3) 0.0584(17) Uani 1 1 d . . .
H13 H 0.0025 0.4269 0.2281 0.07 Uiso 1 1 calc R . .
C14 C 0.0225(3) 0.2798(6) 0.1977(3) 0.065(2) Uani 1 1 d . . .
H14 H -0.0068 0.2352 0.2061 0.078 Uiso 1 1 calc R . .
C15 C 0.0617(3) 0.2358(5) 0.1718(3) 0.0562(17) Uani 1 1 d . . .
H15 H 0.0591 0.1603 0.1622 0.067 Uiso 1 1 calc R . .
C16 C 0.1035(3) 0.3024(4) 0.1604(2) 0.0433(14) Uani 1 1 d . . .
H16 H 0.1297 0.2705 0.1433 0.052 Uiso 1 1 calc R . .
C17 C 0.1875(3) 0.3040(5) 0.0733(2) 0.0494(15) Uani 1 1 d . . .
H17 H 0.2149 0.2699 0.1041 0.059 Uiso 1 1 calc R . .
C18 C 0.1739(3) 0.2482(5) 0.0237(3) 0.0600(18) Uani 1 1 d . . .
H18 H 0.1932 0.1802 0.0218 0.072 Uiso 1 1 calc R . .
C19 C 0.1322(3) 0.2934(6) -0.0223(3) 0.0604(18) Uani 1 1 d . . .
H19 H 0.1219 0.2561 -0.0557 0.072 Uiso 1 1 calc R . .
C20 C 0.1045(3) 0.4006(5) -0.0179(2) 0.0438(14) Uani 1 1 d . . .
C21 C 0.0589(3) 0.4537(5) -0.0632(2) 0.0468(15) Uani 1 1 d . . .
H21 H 0.0461 0.4188 -0.0973 0.056 Uiso 1 1 calc R . .
C22 C 0.0350(3) 0.5507(6) -0.0573(2) 0.0505(15) Uani 1 1 d . . .
H22 H 0.0063 0.5843 -0.0876 0.061 Uiso 1 1 calc R . .
C23 C 0.0516(3) 0.6067(5) -0.0055(2) 0.0409(13) Uani 1 1 d . . .
C24 C 0.0273(3) 0.7123(5) 0.0031(3) 0.0521(16) Uani 1 1 d . . .
H24 H -0.0009 0.7503 -0.026 0.063 Uiso 1 1 calc R . .
C25 C 0.0456(3) 0.7573(5) 0.0542(3) 0.0558(17) Uani 1 1 d . . .
H25 H 0.0295 0.826 0.0603 0.067 Uiso 1 1 calc R . .
C26 C 0.0883(3) 0.7007(4) 0.0972(2) 0.0454(14) Uani 1 1 d . . .
H26 H 0.1005 0.7336 0.1318 0.055 Uiso 1 1 calc R . .
C27 C 0.0953(3) 0.5548(4) 0.0403(2) 0.0368(13) Uani 1 1 d . . .
C28 C 0.1215(3) 0.4505(4) 0.0334(2) 0.0354(12) Uani 1 1 d . . .
Cl1 Cl 0.43209(9) 0.59840(17) 0.30662(10) 0.0846(6) Uani 1 1 d . . .
Cl2 Cl 0.17761(10) 0.38309(17) 0.37206(10) 0.0870(7) Uani 1 1 d . . .
O1W O 0.0503(2) 0.2388(4) 0.3365(2) 0.0699(13) Uani 1 1 d . . .
O2W O 0.4398(6) 0.9626(11) 0.1408(7) 0.088(4) Uiso 0.5 1 d P A 1
O3W O 0.4325(12) 0.9671(19) 0.1057(11) 0.088(7) Uiso 0.25 1 d P B 2
O4W O 0.4454(9) 0.9607(15) 0.1664(9) 0.052(5) Uiso 0.25 1 d P C 3
O6W O 0.0989(5) 0.0443(9) 0.0961(4) 0.084(3) Uiso 0.5 1 d P . .
O7W O 0.25 0.9912(13) 0 0.101(5) Uiso 0.5 2 d SP . .
O8W O 0.1966(9) 0.9800(14) 0.0797(7) 0.061(5) Uiso 0.25 1 d P D 1
O9W O 0.1429(11) 0.9210(19) 0.0209(9) 0.094(7) Uiso 0.25 1 d P E 2
O5W O 0.4652(12) 0.967(2) 0.0440(10) 0.098(7) Uiso 0.25 1 d P . .

loop_
_atom_site_aniso_label
_atom_site_aniso_U_11
_atom_site_aniso_U_22
_atom_site_aniso_U_33
_atom_site_aniso_U_23
_atom_site_aniso_U_13
_atom_site_aniso_U_12
Ru1 0.0308(2) 0.0261(2) 0.0323(2) -0.00026(19) 0.00643(17) 0.0021(2)
S1 0.0406(8) 0.0321(7) 0.0386(8) 0.0014(6) 0.0051(6) 0.0059(6)
S2 0.0384(8) 0.0318(7) 0.0405(8) -0.0051(6) 0.0069(6) 0.0008(6)
N1 0.038(3) 0.042(3) 0.037(3) 0.001(2) 0.012(2) 0.000(2)
N2 0.034(3) 0.037(2) 0.034(2) 0.0024(19) 0.005(2) -0.001(2)
N3 0.037(3) 0.033(2) 0.035(2) 0.0009(19) 0.011(2) 0.001(2)
N4 0.035(3) 0.038(2) 0.036(3) -0.004(2) 0.007(2) 0.001(2)
C1 0.055(4) 0.041(3) 0.055(4) 0.002(3) 0.018(3) -0.006(3)
C2 0.082(6) 0.051(4) 0.075(5) 0.003(4) 0.034(5) -0.017(4)
C3 0.105(7) 0.077(6) 0.127(8) -0.012(5) 0.080(7) -0.037(5)
C4 0.056(5) 0.085(5) 0.108(6) -0.016(5) 0.049(5) -0.013(4)
C6 0.041(4) 0.058(4) 0.065(4) -0.007(3) 0.017(3) 0.008(3)
C7 0.037(4) 0.063(4) 0.059(4) -0.007(3) 0.009(3) 0.012(3)
C8 0.052(4) 0.046(3) 0.035(3) 0.000(3) 0.004(3) 0.010(3)
C9 0.038(4) 0.058(4) 0.045(4) -0.010(3) 0.002(3) 0.008(3)
C10 0.049(4) 0.052(3) 0.050(4) -0.012(3) 0.019(3) 0.003(3)
C11 0.037(4) 0.064(4) 0.052(4) 0.002(3) 0.019(3) 0.011(3)
C13 0.049(4) 0.077(5) 0.051(4) 0.000(3) 0.019(3) -0.011(4)
C14 0.053(4) 0.079(5) 0.059(4) 0.012(4) 0.012(4) -0.026(4)
C15 0.062(5) 0.041(3) 0.058(4) 0.007(3) 0.008(4) -0.013(3)
C16 0.046(4) 0.038(3) 0.041(3) 0.007(3) 0.007(3) 0.000(3)
C17 0.051(4) 0.044(3) 0.045(4) -0.004(3) 0.005(3) 0.007(3)
C18 0.068(5) 0.051(4) 0.056(4) -0.012(3) 0.014(4) 0.015(4)
C19 0.066(5) 0.066(4) 0.046(4) -0.020(3) 0.014(4) 0.001(4)
C20 0.041(3) 0.053(3) 0.039(3) -0.003(3) 0.014(3) -0.007(3)
C21 0.049(4) 0.062(4) 0.027(3) -0.001(3) 0.009(3) -0.004(3)
C22 0.045(4) 0.067(4) 0.034(3) 0.010(3) 0.006(3) -0.001(3)
C23 0.033(3) 0.046(3) 0.043(3) 0.008(3) 0.011(3) 0.000(3)
C24 0.052(4) 0.048(3) 0.049(4) 0.018(3) 0.007(3) 0.009(3)
C25 0.062(4) 0.034(3) 0.065(4) 0.004(3) 0.011(4) 0.011(3)
C26 0.047(4) 0.038(3) 0.047(3) 0.005(3) 0.009(3) 0.008(3)
C27 0.036(3) 0.037(3) 0.038(3) 0.004(2) 0.012(3) -0.002(3)
C28 0.035(3) 0.035(3) 0.034(3) -0.002(2) 0.009(3) -0.007(3)
Cl1 0.0527(11) 0.0803(13) 0.1223(17) -0.0415(12) 0.0306(12) -0.0163(10)
Cl2 0.0716(14) 0.0799(12) 0.1208(17) 0.0332(12) 0.0470(13) 0.0158(11)
O1W 0.065(3) 0.061(3) 0.078(3) 0.017(2) 0.016(3) 0.006(2)

loop_
_atom_type_symbol
_atom_type_description
_atom_type_scat_dispersion_real
_atom_type_scat_dispersion_imag
_atom_type_scat_source
C C 0.0033 0.0016 'International Tables Vol C Tables 4.2.6.8 and 6.1.1.4'
H H 0 0 'International Tables Vol C Tables 4.2.6.8 and 6.1.1.4'
Cl Cl 0.1484 0.1585 'International Tables Vol C Tables 4.2.6.8 and 6.1.1.4'
N N 0.0061 0.0033 'International Tables Vol C Tables 4.2.6.8 and 6.1.1.4'
O O 0.0106 0.006 'International Tables Vol C Tables 4.2.6.8 and 6.1.1.4'
Ru Ru -1.2594 0.8363 'International Tables Vol C Tables 4.2.6.8 and 6.1.1.4'
S S 0.1246 0.1234 'International Tables Vol C Tables 4.2.6.8 and 6.1.1.4'

loop_
_geom_angle_atom_site_label_1
_geom_angle_atom_site_label_2
_geom_angle_atom_site_label_3
_geom_angle
_geom_angle_site_symmetry_1
_geom_angle_site_symmetry_3
_geom_angle_publ_flag
N4 Ru1 N3 78.06(16) . . ?
N4 Ru1 N1 90.61(17) . . ?
N3 Ru1 N1 89.10(17) . . ?
N4 Ru1 N2 90.81(17) . . ?
N3 Ru1 N2 91.96(17) . . ?
N1 Ru1 N2 178.37(16) . . ?
N4 Ru1 S1 96.65(12) . . ?
N3 Ru1 S1 174.12(12) . . ?
N1 Ru1 S1 93.55(13) . . ?
N2 Ru1 S1 85.51(12) . . ?
N4 Ru1 S2 174.96(12) . . ?
N3 Ru1 S2 98.11(12) . . ?
N1 Ru1 S2 86.03(12) . . ?
N2 Ru1 S2 92.60(12) . . ?
S1 Ru1 S2 87.32(5) . . ?
C7 S1 C8 100.5(3) . . ?
C7 S1 Ru1 110.6(2) . . ?
C8 S1 Ru1 104.90(19) . . ?
C10 S2 C9 100.9(3) . . ?
C10 S2 Ru1 110.56(19) . . ?
C9 S2 Ru1 104.24(19) . . ?
C5 N1 C1 117.4(5) . . ?
C5 N1 Ru1 125.7(4) . . ?
C1 N1 Ru1 116.7(4) . . ?
C12 N2 C16 116.2(5) . . ?
C12 N2 Ru1 126.6(4) . . ?
C16 N2 Ru1 117.2(4) . . ?
C26 N3 C27 117.0(5) . . ?
C26 N3 Ru1 129.2(4) . . ?
C27 N3 Ru1 113.7(3) . . ?
C17 N4 C28 116.2(5) . . ?
C17 N4 Ru1 129.6(4) . . ?
C28 N4 Ru1 114.2(3) . . ?
C2 C1 N1 124.0(6) . . ?
C2 C1 H1 118 . . ?
N1 C1 H1 118 . . ?
C3 C2 C1 119.2(7) . . ?
C3 C2 H2 120.4 . . ?
C1 C2 H2 120.4 . . ?
C2 C3 C4 118.0(7) . . ?
C2 C3 H3 121 . . ?
C4 C3 H3 121 . . ?
C5 C4 C3 120.6(7) . . ?
C5 C4 H4 119.7 . . ?
C3 C4 H4 119.7 . . ?
N1 C5 C4 120.7(6) . . ?
N1 C5 C6 122.0(6) . . ?
C4 C5 C6 117.2(6) . . ?
C5 C6 C7 114.4(5) . . ?
C5 C6 H6A 108.7 . . ?
C7 C6 H6A 108.7 . . ?
C5 C6 H6B 108.7 . . ?
C7 C6 H6B 108.7 . . ?
H6A C6 H6B 107.6 . . ?
C6 C7 S1 112.0(4) . . ?
C6 C7 H7A 109.2 . . ?
S1 C7 H7A 109.2 . . ?
C6 C7 H7B 109.2 . . ?
S1 C7 H7B 109.2 . . ?
H7A C7 H7B 107.9 . . ?
C9 C8 S1 110.4(4) . . ?
C9 C8 H8A 109.6 . . ?
S1 C8 H8A 109.6 . . ?
C9 C8 H8B 109.6 . . ?
S1 C8 H8B 109.6 . . ?
H8A C8 H8B 108.1 . . ?
C8 C9 S2 112.3(4) . . ?
C8 C9 H9A 109.2 . . ?
S2 C9 H9A 109.2 . . ?
C8 C9 H9B 109.2 . . ?
S2 C9 H9B 109.2 . . ?
H9A C9 H9B 107.9 . . ?
C11 C10 S2 112.2(4) . . ?
C11 C10 H10A 109.2 . . ?
S2 C10 H10A 109.2 . . ?
C11 C10 H10B 109.2 . . ?
S2 C10 H10B 109.2 . . ?
H10A C10 H10B 107.9 . . ?
C12 C11 C10 114.4(5) . . ?
C12 C11 H11A 108.7 . . ?
C10 C11 H11A 108.7 . . ?
C12 C11 H11B 108.7 . . ?
C10 C11 H11B 108.7 . . ?
H11A C11 H11B 107.6 . . ?
N2 C12 C13 122.6(6) . . ?
N2 C12 C11 120.6(5) . . ?
C13 C12 C11 116.9(6) . . ?
C12 C13 C14 119.9(6) . . ?
C12 C13 H13 120 . . ?
C14 C13 H13 120 . . ?
C15 C14 C13 117.5(6) . . ?
C15 C14 H14 121.2 . . ?
C13 C14 H14 121.2 . . ?
C16 C15 C14 119.7(6) . . ?
C16 C15 H15 120.2 . . ?
C14 C15 H15 120.2 . . ?
C15 C16 N2 124.0(6) . . ?
C15 C16 H16 118 . . ?
N2 C16 H16 118 . . ?
N4 C17 C18 124.3(6) . . ?
N4 C17 H17 117.9 . . ?
C18 C17 H17 117.9 . . ?
C19 C18 C17 119.8(6) . . ?
C19 C18 H18 120.1 . . ?
C17 C18 H18 120.1 . . ?
C18 C19 C20 118.4(6) . . ?
C18 C19 H19 120.8 . . ?
C20 C19 H19 120.8 . . ?
C28 C20 C21 119.5(5) . . ?
C28 C20 C19 117.6(5) . . ?
C21 C20 C19 122.9(5) . . ?
C22 C21 C20 120.8(6) . . ?
C22 C21 H21 119.6 . . ?
C20 C21 H21 119.6 . . ?
C21 C22 C23 121.9(6) . . ?
C21 C22 H22 119 . . ?
C23 C22 H22 119 . . ?
C27 C23 C24 117.3(5) . . ?
C27 C23 C22 118.5(5) . . ?
C24 C23 C22 124.2(5) . . ?
C25 C24 C23 119.4(6) . . ?
C25 C24 H24 120.3 . . ?
C23 C24 H24 120.3 . . ?
C24 C25 C26 119.9(6) . . ?
C24 C25 H25 120.1 . . ?
C26 C25 H25 120.1 . . ?
N3 C26 C25 123.4(6) . . ?
N3 C26 H26 118.3 . . ?
C25 C26 H26 118.3 . . ?
N3 C27 C28 117.7(5) . . ?
N3 C27 C23 123.1(5) . . ?
C28 C27 C23 119.2(5) . . ?
N4 C28 C20 123.8(5) . . ?
N4 C28 C27 116.3(5) . . ?
C20 C28 C27 120.0(5) . . ?

loop_
_geom_bond_atom_site_label_1
_geom_bond_atom_site_label_2
_geom_bond_distance
_geom_bond_site_symmetry_2
_geom_bond_publ_flag
Ru1 N4 2.104(4) . ?
Ru1 N3 2.112(4) . ?
Ru1 N1 2.142(4) . ?
Ru1 N2 2.143(4) . ?
Ru1 S1 2.3120(15) . ?
Ru1 S2 2.3186(14) . ?
S1 C7 1.817(6) . ?
S1 C8 1.823(6) . ?
S2 C10 1.817(6) . ?
S2 C9 1.819(6) . ?
N1 C5 1.352(8) . ?
N1 C1 1.375(7) . ?
N2 C12 1.353(7) . ?
N2 C16 1.369(7) . ?
N3 C26 1.356(7) . ?
N3 C27 1.361(6) . ?
N4 C17 1.348(7) . ?
N4 C28 1.376(7) . ?
C1 C2 1.368(8) . ?
C1 H1 0.93 . ?
C2 C3 1.362(11) . ?
C2 H2 0.93 . ?
C3 C4 1.419(11) . ?
C3 H3 0.93 . ?
C4 C5 1.387(9) . ?
C4 H4 0.93 . ?
C5 C6 1.462(8) . ?
C6 C7 1.528(8) . ?
C6 H6A 0.97 . ?
C6 H6B 0.97 . ?
C7 H7A 0.97 . ?
C7 H7B 0.97 . ?
C8 C9 1.503(8) . ?
C8 H8A 0.97 . ?
C8 H8B 0.97 . ?
C9 H9A 0.97 . ?
C9 H9B 0.97 . ?
C10 C11 1.516(8) . ?
C10 H10A 0.97 . ?
C10 H10B 0.97 . ?
C11 C12 1.494(8) . ?
C11 H11A 0.97 . ?
C11 H11B 0.97 . ?
C12 C13 1.364(8) . ?
C13 C14 1.400(9) . ?
C13 H13 0.93 . ?
C14 C15 1.381(10) . ?
C14 H14 0.93 . ?
C15 C16 1.342(8) . ?
C15 H15 0.93 . ?
C16 H16 0.93 . ?
C17 C18 1.386(8) . ?
C17 H17 0.93 . ?
C18 C19 1.365(9) . ?
C18 H18 0.93 . ?
C19 C20 1.444(8) . ?
C19 H19 0.93 . ?
C20 C28 1.388(7) . ?
C20 C21 1.433(8) . ?
C21 C22 1.307(9) . ?
C21 H21 0.93 . ?
C22 C23 1.432(8) . ?
C22 H22 0.93 . ?
C23 C27 1.413(8) . ?
C23 C24 1.422(8) . ?
C24 C25 1.358(9) . ?
C24 H24 0.93 . ?
C25 C26 1.390(8) . ?
C25 H25 0.93 . ?
C26 H26 0.93 . ?
C27 C28 1.414(7) . ?

loop_
_geom_torsion_atom_site_label_1
_geom_torsion_atom_site_label_2
_geom_torsion_atom_site_label_3
_geom_torsion_atom_site_label_4
_geom_torsion
_geom_torsion_site_symmetry_1
_geom_torsion_site_symmetry_2
_geom_torsion_site_symmetry_3
_geom_torsion_site_symmetry_4
_geom_torsion_publ_flag
N4 Ru1 S1 C7 81.8(3) . . . . ?
N3 Ru1 S1 C7 107.4(12) . . . . ?
N1 Ru1 S1 C7 -9.3(3) . . . . ?
N2 Ru1 S1 C7 172.1(2) . . . . ?
S2 Ru1 S1 C7 -95.1(2) . . . . ?
N4 Ru1 S1 C8 -170.7(2) . . . . ?
N3 Ru1 S1 C8 -145.1(12) . . . . ?
N1 Ru1 S1 C8 98.3(2) . . . . ?
N2 Ru1 S1 C8 -80.4(2) . . . . ?
S2 Ru1 S1 C8 12.5(2) . . . . ?
N4 Ru1 S2 C10 120.7(15) . . . . ?
N3 Ru1 S2 C10 80.5(2) . . . . ?
N1 Ru1 S2 C10 169.0(3) . . . . ?
N2 Ru1 S2 C10 -11.9(3) . . . . ?
S1 Ru1 S2 C10 -97.2(2) . . . . ?
N4 Ru1 S2 C9 -131.6(15) . . . . ?
N3 Ru1 S2 C9 -171.8(3) . . . . ?
N1 Ru1 S2 C9 -83.3(3) . . . . ?
N2 Ru1 S2 C9 95.8(3) . . . . ?
S1 Ru1 S2 C9 10.5(2) . . . . ?
N4 Ru1 N1 C5 -72.0(5) . . . . ?
N3 Ru1 N1 C5 -150.0(5) . . . . ?
N2 Ru1 N1 C5 79(6) . . . . ?
S1 Ru1 N1 C5 24.7(5) . . . . ?
S2 Ru1 N1 C5 111.8(5) . . . . ?
N4 Ru1 N1 C1 113.5(4) . . . . ?
N3 Ru1 N1 C1 35.4(4) . . . . ?
N2 Ru1 N1 C1 -95(6) . . . . ?
S1 Ru1 N1 C1 -149.8(4) . . . . ?
S2 Ru1 N1 C1 -62.8(4) . . . . ?
N4 Ru1 N2 C12 -146.5(5) . . . . ?
N3 Ru1 N2 C12 -68.4(5) . . . . ?
N1 Ru1 N2 C12 62(6) . . . . ?
S1 Ru1 N2 C12 116.9(5) . . . . ?
S2 Ru1 N2 C12 29.8(5) . . . . ?
N4 Ru1 N2 C16 35.2(4) . . . . ?
N3 Ru1 N2 C16 113.3(4) . . . . ?
N1 Ru1 N2 C16 -116(6) . . . . ?
S1 Ru1 N2 C16 -61.4(4) . . . . ?
S2 Ru1 N2 C16 -148.5(4) . . . . ?
N4 Ru1 N3 C26 -178.5(5) . . . . ?
N1 Ru1 N3 C26 -87.6(5) . . . . ?
N2 Ru1 N3 C26 91.1(5) . . . . ?
S1 Ru1 N3 C26 155.5(10) . . . . ?
S2 Ru1 N3 C26 -1.8(5) . . . . ?
N4 Ru1 N3 C27 -2.0(3) . . . . ?
N1 Ru1 N3 C27 88.8(4) . . . . ?
N2 Ru1 N3 C27 -92.4(4) . . . . ?
S1 Ru1 N3 C27 -28.0(14) . . . . ?
S2 Ru1 N3 C27 174.7(3) . . . . ?
N3 Ru1 N4 C17 -178.0(5) . . . . ?
N1 Ru1 N4 C17 93.1(5) . . . . ?
N2 Ru1 N4 C17 -86.1(5) . . . . ?
S1 Ru1 N4 C17 -0.6(5) . . . . ?
S2 Ru1 N4 C17 141.2(13) . . . . ?
N3 Ru1 N4 C28 1.5(4) . . . . ?
N1 Ru1 N4 C28 -87.4(4) . . . . ?
N2 Ru1 N4 C28 93.4(4) . . . . ?
S1 Ru1 N4 C28 178.9(3) . . . . ?
S2 Ru1 N4 C28 -39.2(17) . . . . ?
C5 N1 C1 C2 3.2(9) . . . . ?
Ru1 N1 C1 C2 178.2(5) . . . . ?
N1 C1 C2 C3 -2.4(11) . . . . ?
C1 C2 C3 C4 -0.9(13) . . . . ?
C2 C3 C4 C5 3.3(13) . . . . ?
C1 N1 C5 C4 -0.7(9) . . . . ?
Ru1 N1 C5 C4 -175.2(5) . . . . ?
C1 N1 C5 C6 -179.2(6) . . . . ?
Ru1 N1 C5 C6 6.3(8) . . . . ?
C3 C4 C5 N1 -2.5(11) . . . . ?
C3 C4 C5 C6 176.1(7) . . . . ?
N1 C5 C6 C7 -65.1(8) . . . . ?
C4 C5 C6 C7 116.4(7) . . . . ?
C5 C6 C7 S1 75.3(6) . . . . ?
C8 S1 C7 C6 -141.3(4) . . . . ?
Ru1 S1 C7 C6 -30.9(5) . . . . ?
C7 S1 C8 C9 75.6(5) . . . . ?
Ru1 S1 C8 C9 -39.2(5) . . . . ?
S1 C8 C9 S2 52.1(6) . . . . ?
C10 S2 C9 C8 76.4(5) . . . . ?
Ru1 S2 C9 C8 -38.4(5) . . . . ?
C9 S2 C10 C11 -140.0(4) . . . . ?
Ru1 S2 C10 C11 -30.1(5) . . . . ?
S2 C10 C11 C12 75.7(6) . . . . ?
C16 N2 C12 C13 -1.7(8) . . . . ?
Ru1 N2 C12 C13 -180.0(5) . . . . ?
C16 N2 C12 C11 178.9(5) . . . . ?
Ru1 N2 C12 C11 0.6(8) . . . . ?
C10 C11 C12 N2 -62.6(7) . . . . ?
C10 C11 C12 C13 117.9(6) . . . . ?
N2 C12 C13 C14 1.3(10) . . . . ?
C11 C12 C13 C14 -179.2(6) . . . . ?
C12 C13 C14 C15 -0.6(10) . . . . ?
C13 C14 C15 C16 0.3(10) . . . . ?
C14 C15 C16 N2 -0.7(10) . . . . ?
C12 N2 C16 C15 1.4(8) . . . . ?
Ru1 N2 C16 C15 179.8(5) . . . . ?
C28 N4 C17 C18 2.4(9) . . . . ?
Ru1 N4 C17 C18 -178.1(5) . . . . ?
N4 C17 C18 C19 -2.4(11) . . . . ?
C17 C18 C19 C20 1.5(10) . . . . ?
C18 C19 C20 C28 -1.0(9) . . . . ?
C18 C19 C20 C21 -178.1(6) . . . . ?
C28 C20 C21 C22 2.8(9) . . . . ?
C19 C20 C21 C22 179.8(6) . . . . ?
C20 C21 C22 C23 -1.7(9) . . . . ?
C21 C22 C23 C27 0.1(9) . . . . ?
C21 C22 C23 C24 179.6(6) . . . . ?
C27 C23 C24 C25 -1.4(9) . . . . ?
C22 C23 C24 C25 179.1(6) . . . . ?
C23 C24 C25 C26 0.8(10) . . . . ?
C27 N3 C26 C25 1.3(8) . . . . ?
Ru1 N3 C26 C25 177.6(5) . . . . ?
C24 C25 C26 N3 -0.8(10) . . . . ?
C26 N3 C27 C28 179.1(5) . . . . ?
Ru1 N3 C27 C28 2.2(6) . . . . ?
C26 N3 C27 C23 -1.9(8) . . . . ?
Ru1 N3 C27 C23 -178.8(4) . . . . ?
C24 C23 C27 N3 2.0(8) . . . . ?
C22 C23 C27 N3 -178.4(5) . . . . ?
C24 C23 C27 C28 -179.0(5) . . . . ?
C22 C23 C27 C28 0.5(8) . . . . ?
C17 N4 C28 C20 -1.7(8) . . . . ?
Ru1 N4 C28 C20 178.7(4) . . . . ?
C17 N4 C28 C27 178.7(5) . . . . ?
Ru1 N4 C28 C27 -0.9(6) . . . . ?
C21 C20 C28 N4 178.3(5) . . . . ?
C19 C20 C28 N4 1.1(9) . . . . ?
C21 C20 C28 C27 -2.1(8) . . . . ?
C19 C20 C28 C27 -179.4(5) . . . . ?
N3 C27 C28 N4 -0.9(7) . . . . ?
C23 C27 C28 N4 -179.9(5) . . . . ?
N3 C27 C28 C20 179.6(5) . . . . ?
C23 C27 C28 C20 0.5(8) . . . . ?
